data_4024670
loop_
_publ_author_name
'Prabal P. Singh'
'A. K. Yadav'
'H. Ila'
'H. Junjappa'

_publ_contact_author_address
;
Department of Chemistry
Indian Institute of Technology
Kanpur 208016
India
;
_publ_contact_author_name 'Pro.  H. Ila'
_publ_section_title
;
Novel Route to 2,3-Substituted Benzo[b]thiophenes via Intramolecular
Radical Cyclization
;
_journal_name_full 'Journal of Organic Chemistry'
_journal_page_first 5496
_journal_page_last 5501
_journal_paper_doi 10.1021/jo900615p
_journal_volume 74
_journal_year 2009
_chemical_formula_moiety 'C20 H17 Br N2 O S'
_chemical_formula_sum 'C20 H17 Br N2 O S'
_chemical_formula_weight 413.33
_chemical_name_systematic
;
 ?
;
_space_group_IT_number 2
_symmetry_cell_setting triclinic
_symmetry_space_group_name_Hall '-P 1'
_symmetry_space_group_name_H-M 'P -1'
_atom_sites_solution_hydrogens geom
_atom_sites_solution_primary direct
_atom_sites_solution_secondary difmap
_audit_creation_method SHELXL-97
_cell_angle_alpha 78.575(5)
_cell_angle_beta 82.908(5)
_cell_angle_gamma 71.145(5)
_cell_formula_units_Z 2
_cell_length_a 8.511(5)
_cell_length_b 9.428(5)
_cell_length_c 12.324(5)
_cell_measurement_reflns_used 999
_cell_measurement_temperature 100(2)
_cell_measurement_theta_max 27.9
_cell_measurement_theta_min 2.3
_cell_volume 915.4(8)
_computing_cell_refinement 'SAINT 6.45 ( Bruker, 2003)'
_computing_data_collection 'SMART 5.628 (Bruker, 2003)'
_computing_data_reduction 'SAINT 6.45 ( Bruker, 2003)'
_computing_molecular_graphics 'DIAMOND 2.1e'
_computing_structure_refinement 'SHELXL-97 (Sheldrick, 1997)'
_computing_structure_solution SIR-97
_diffrn_ambient_temperature 100(2)
_diffrn_measured_fraction_theta_full 0.977
_diffrn_measured_fraction_theta_max 0.977
_diffrn_measurement_device_type 'BRUKER SMART APEX'
_diffrn_measurement_method /w-scans
_diffrn_radiation_monochromator graphite
_diffrn_radiation_source 'fine-focus sealed tube'
_diffrn_radiation_type MoK\a
_diffrn_radiation_wavelength 0.71069
_diffrn_reflns_av_R_equivalents 0.0263
_diffrn_reflns_av_sigmaI/netI 0.0662
_diffrn_reflns_limit_h_max 11
_diffrn_reflns_limit_h_min -9
_diffrn_reflns_limit_k_max 11
_diffrn_reflns_limit_k_min -12
_diffrn_reflns_limit_l_max 14
_diffrn_reflns_limit_l_min -16
_diffrn_reflns_number 5900
_diffrn_reflns_theta_full 27.90
_diffrn_reflns_theta_max 27.94
_diffrn_reflns_theta_min 2.32
_exptl_absorpt_coefficient_mu 2.369
_exptl_absorpt_correction_T_max 0.7327
_exptl_absorpt_correction_T_min 0.6487
_exptl_absorpt_correction_type empirical
_exptl_absorpt_process_details SADABS
_exptl_crystal_colour colorless
_exptl_crystal_density_diffrn 1.500
_exptl_crystal_density_method 'not measured'
_exptl_crystal_description needle
_exptl_crystal_F_000 420
_exptl_crystal_size_max 0.20
_exptl_crystal_size_mid 0.16
_exptl_crystal_size_min 0.14
_refine_diff_density_max 1.151
_refine_diff_density_min -0.832
_refine_diff_density_rms 0.187
_refine_ls_extinction_method none
_refine_ls_goodness_of_fit_ref 1.096
_refine_ls_hydrogen_treatment refU
_refine_ls_matrix_type full
_refine_ls_number_parameters 226
_refine_ls_number_reflns 4309
_refine_ls_number_restraints 0
_refine_ls_restrained_S_all 1.096
_refine_ls_R_factor_all 0.1007
_refine_ls_R_factor_gt 0.0627
_refine_ls_shift/su_max 0.000
_refine_ls_shift/su_mean 0.000
_refine_ls_structure_factor_coef Fsqd
_refine_ls_weighting_details 'calc w=1/[\s^2^(Fo^2^)+(0.0986P)^2^+4.5866P] where P=(Fo^2^+2Fc^2^)/3'
_refine_ls_weighting_scheme calc
_refine_ls_wR_factor_gt 0.1542
_refine_ls_wR_factor_ref 0.2189
_reflns_number_gt 3036
_reflns_number_total 4309
_reflns_threshold_expression >2sigma(I)
_cod_data_source_file jo900615p_si_002_5.cif
_cod_data_source_block Compound7m
_cod_depositor_comments
;
The following automatic conversions were performed:
'_symmetry_cell_setting' value 'Triclinic' changed to 'triclinic'
according to '/home/saulius/struct/CIF-dictionaries/cif_core.dic'
dictionary named 'cif_core.dic' version 2.4.1 from 2010-06-29.

Automatic conversion script
Id: cif_fix_enum 1527 2010-12-29 10:47:43Z saulius 
;
_cod_original_sg_symbol_H-M P-1
_cod_database_code 4024670

loop_
_symmetry_equiv_pos_as_xyz
'x, y, z'
'-x, -y, -z'

loop_
_atom_site_label
_atom_site_type_symbol
_atom_site_fract_x
_atom_site_fract_y
_atom_site_fract_z
_atom_site_U_iso_or_equiv
_atom_site_adp_type
_atom_site_occupancy
_atom_site_symmetry_multiplicity
_atom_site_calc_flag
_atom_site_refinement_flags
_atom_site_disorder_assembly
_atom_site_disorder_group
Br1 Br 0.66299(9) 0.40587(7) 0.41466(5) 0.0333(2) Uani 1 1 d . . .
S1 S 0.21842(19) 0.60943(17) 0.21033(13) 0.0283(3) Uani 1 1 d . . .
O1 O 1.0468(6) 0.1436(5) 0.0174(4) 0.0323(10) Uani 1 1 d . . .
N1 N 0.4330(7) 0.0463(6) 0.3098(5) 0.0326(12) Uani 1 1 d . . .
N2 N 0.5506(7) 0.7236(7) 0.0460(5) 0.0376(13) Uani 1 1 d . . .
C1 C 0.3335(8) 0.1042(7) 0.3980(5) 0.0271(12) Uani 1 1 d . . .
C2 C 0.2689(9) 0.0275(7) 0.4923(6) 0.0339(15) Uani 1 1 d . . .
H2 H 0.2914 -0.0775 0.5046 0.041 Uiso 1 1 calc R . .
C3 C 0.1667(9) 0.1188(9) 0.5683(6) 0.0381(16) Uani 1 1 d . . .
H3 H 0.1221 0.0725 0.6330 0.046 Uiso 1 1 calc R . .
C4 C 0.1319(9) 0.2750(8) 0.5486(6) 0.0341(14) Uani 1 1 d . . .
H4 H 0.0624 0.3318 0.5994 0.041 Uiso 1 1 calc R . .
C5 C 0.1987(9) 0.3485(8) 0.4545(6) 0.0338(14) Uani 1 1 d . . .
H5 H 0.1763 0.4535 0.4428 0.041 Uiso 1 1 calc R . .
C6 C 0.2994(8) 0.2633(7) 0.3782(5) 0.0303(13) Uani 1 1 d . . .
C7 C 0.3857(8) 0.3001(7) 0.2733(5) 0.0280(13) Uani 1 1 d . . .
C8 C 0.4665(8) 0.1615(7) 0.2359(6) 0.0321(14) Uani 1 1 d . . .
H8 H 0.5329 0.1505 0.1704 0.038 Uiso 1 1 calc R . .
C9 C 0.3974(8) 0.4482(7) 0.2161(5) 0.0278(13) Uani 1 1 d . . .
C10 C 0.5420(8) 0.4716(6) 0.1700(5) 0.0253(12) Uani 1 1 d . . .
C11 C 0.7112(7) 0.3570(6) 0.1888(5) 0.0245(12) Uani 1 1 d . . .
C12 C 0.7773(7) 0.3159(6) 0.2896(5) 0.0244(12) Uani 1 1 d . . .
C13 C 0.9336(8) 0.2098(7) 0.3068(6) 0.0301(13) Uani 1 1 d . . .
H13 H 0.9744 0.1805 0.3771 0.036 Uiso 1 1 calc R . .
C14 C 1.0276(8) 0.1485(7) 0.2171(6) 0.0312(14) Uani 1 1 d . . .
H14 H 1.1321 0.0774 0.2271 0.037 Uiso 1 1 calc R . .
C15 C 0.9657(8) 0.1930(7) 0.1135(5) 0.0260(12) Uani 1 1 d . . .
C16 C 0.8065(8) 0.2970(7) 0.0984(5) 0.0267(12) Uani 1 1 d . . .
H16 H 0.7645 0.3260 0.0284 0.032 Uiso 1 1 calc R . .
C17 C 0.4870(9) -0.1129(8) 0.2998(7) 0.0402(17) Uani 1 1 d . . .
H17A H 0.4454 -0.1696 0.3640 0.060 Uiso 1 1 calc R . .
H17B H 0.6063 -0.1499 0.2944 0.060 Uiso 1 1 calc R . .
H17C H 0.4450 -0.1249 0.2345 0.060 Uiso 1 1 calc R . .
C18 C 1.2057(8) 0.0307(7) 0.0286(6) 0.0357(15) Uani 1 1 d . . .
H18A H 1.2506 0.0046 -0.0428 0.054 Uiso 1 1 calc R . .
H18B H 1.1939 -0.0583 0.0780 0.054 Uiso 1 1 calc R . .
H18C H 1.2795 0.0699 0.0580 0.054 Uiso 1 1 calc R . .
C19 C 0.5427(8) 0.6116(7) 0.1018(5) 0.0267(12) Uani 1 1 d . . .
C20 C 0.0567(8) 0.5357(8) 0.1830(6) 0.0377(16) Uani 1 1 d . . .
H20A H -0.0474 0.6158 0.1782 0.057 Uiso 1 1 calc R . .
H20B H 0.0470 0.4551 0.2422 0.057 Uiso 1 1 calc R . .
H20C H 0.0853 0.4973 0.1143 0.057 Uiso 1 1 calc R . .

loop_
_atom_site_aniso_label
_atom_site_aniso_U_11
_atom_site_aniso_U_22
_atom_site_aniso_U_33
_atom_site_aniso_U_23
_atom_site_aniso_U_13
_atom_site_aniso_U_12
Br1 0.0398(4) 0.0280(4) 0.0330(4) -0.0129(3) -0.0031(3) -0.0068(3)
S1 0.0268(8) 0.0220(7) 0.0330(8) -0.0030(6) 0.0003(6) -0.0049(6)
O1 0.031(2) 0.025(2) 0.036(2) -0.0093(19) 0.0013(19) -0.0004(18)
N1 0.033(3) 0.026(3) 0.037(3) -0.008(2) 0.001(2) -0.007(2)
N2 0.033(3) 0.030(3) 0.048(3) -0.005(3) 0.002(3) -0.010(2)
C1 0.027(3) 0.023(3) 0.031(3) -0.004(2) -0.002(2) -0.007(2)
C2 0.041(4) 0.016(3) 0.042(4) 0.000(3) -0.007(3) -0.007(3)
C3 0.036(4) 0.046(4) 0.029(3) -0.003(3) 0.002(3) -0.013(3)
C4 0.037(4) 0.028(3) 0.036(4) -0.007(3) 0.001(3) -0.009(3)
C5 0.038(4) 0.029(3) 0.035(3) -0.011(3) -0.005(3) -0.006(3)
C6 0.029(3) 0.023(3) 0.035(3) -0.004(3) -0.001(3) -0.002(2)
C7 0.028(3) 0.023(3) 0.034(3) -0.010(2) -0.003(2) -0.005(2)
C8 0.028(3) 0.028(3) 0.040(4) 0.001(3) -0.003(3) -0.011(3)
C9 0.031(3) 0.021(3) 0.032(3) -0.004(2) 0.000(3) -0.009(2)
C10 0.034(3) 0.015(3) 0.028(3) -0.008(2) -0.003(2) -0.006(2)
C11 0.028(3) 0.017(3) 0.031(3) -0.010(2) 0.004(2) -0.008(2)
C12 0.029(3) 0.014(3) 0.031(3) -0.005(2) 0.001(2) -0.008(2)
C13 0.038(4) 0.020(3) 0.034(3) -0.006(2) -0.002(3) -0.011(3)
C14 0.029(3) 0.022(3) 0.042(4) -0.005(3) -0.001(3) -0.008(2)
C15 0.034(3) 0.016(3) 0.026(3) -0.004(2) 0.001(2) -0.006(2)
C16 0.029(3) 0.017(3) 0.033(3) -0.004(2) 0.000(2) -0.006(2)
C17 0.040(4) 0.025(3) 0.057(5) -0.015(3) -0.013(3) -0.004(3)
C18 0.030(3) 0.020(3) 0.053(4) -0.011(3) 0.006(3) -0.001(3)
C19 0.030(3) 0.021(3) 0.032(3) -0.008(2) 0.003(2) -0.012(2)
C20 0.029(3) 0.036(4) 0.047(4) 0.003(3) -0.011(3) -0.011(3)

loop_
_atom_type_symbol
_atom_type_description
_atom_type_scat_dispersion_real
_atom_type_scat_dispersion_imag
_atom_type_scat_source
C C 0.0033 0.0016 'International Tables Vol C Tables 4.2.6.8 and 6.1.1.4'
H H 0.0000 0.0000 'International Tables Vol C Tables 4.2.6.8 and 6.1.1.4'
N N 0.0061 0.0033 'International Tables Vol C Tables 4.2.6.8 and 6.1.1.4'
O O 0.0106 0.0060 'International Tables Vol C Tables 4.2.6.8 and 6.1.1.4'
S S 0.1246 0.1234 'International Tables Vol C Tables 4.2.6.8 and 6.1.1.4'
Br Br -0.2901 2.4595 'International Tables Vol C Tables 4.2.6.8 and 6.1.1.4'

loop_
_geom_angle_atom_site_label_1
_geom_angle_atom_site_label_2
_geom_angle_atom_site_label_3
_geom_angle
_geom_angle_site_symmetry_1
_geom_angle_site_symmetry_3
_geom_angle_publ_flag
C9 S1 C20 102.8(3) . . ?
C15 O1 C18 116.4(5) . . ?
C8 N1 C1 109.2(5) . . ?
C8 N1 C17 126.9(6) . . ?
C1 N1 C17 123.8(6) . . ?
N1 C1 C2 128.9(6) . . ?
N1 C1 C6 108.6(5) . . ?
C2 C1 C6 122.4(6) . . ?
C1 C2 C3 116.1(6) . . ?
C4 C3 C2 121.6(6) . . ?
C3 C4 C5 121.1(7) . . ?
C6 C5 C4 119.1(6) . . ?
C5 C6 C1 119.7(6) . . ?
C5 C6 C7 134.1(6) . . ?
C1 C6 C7 106.2(5) . . ?
C8 C7 C6 106.2(6) . . ?
C8 C7 C9 124.8(6) . . ?
C6 C7 C9 128.9(6) . . ?
N1 C8 C7 109.7(6) . . ?
C10 C9 C7 123.4(6) . . ?
C10 C9 S1 116.8(5) . . ?
C7 C9 S1 119.8(5) . . ?
C9 C10 C19 120.9(6) . . ?
C9 C10 C11 123.9(5) . . ?
C19 C10 C11 115.2(5) . . ?
C12 C11 C16 119.0(6) . . ?
C12 C11 C10 122.2(5) . . ?
C16 C11 C10 118.7(5) . . ?
C11 C12 C13 122.1(6) . . ?
C11 C12 Br1 121.6(5) . . ?
C13 C12 Br1 116.3(5) . . ?
C14 C13 C12 118.9(6) . . ?
C15 C14 C13 119.9(6) . . ?
C14 C15 O1 125.9(6) . . ?
C14 C15 C16 120.4(6) . . ?
O1 C15 C16 113.8(5) . . ?
C11 C16 C15 119.7(6) . . ?
N2 C19 C10 177.0(7) . . ?

loop_
_geom_bond_atom_site_label_1
_geom_bond_atom_site_label_2
_geom_bond_distance
_geom_bond_site_symmetry_2
_geom_bond_publ_flag
Br1 C12 1.912(6) . ?
S1 C9 1.767(6) . ?
S1 C20 1.821(7) . ?
O1 C15 1.380(7) . ?
O1 C18 1.427(7) . ?
N1 C8 1.354(8) . ?
N1 C1 1.380(8) . ?
N1 C17 1.447(8) . ?
N2 C19 1.157(8) . ?
C1 C2 1.394(9) . ?
C1 C6 1.409(9) . ?
C2 C3 1.418(10) . ?
C3 C4 1.382(10) . ?
C4 C5 1.387(10) . ?
C5 C6 1.385(9) . ?
C6 C7 1.444(9) . ?
C7 C8 1.404(9) . ?
C7 C9 1.462(9) . ?
C9 C10 1.357(9) . ?
C10 C19 1.418(8) . ?
C10 C11 1.508(8) . ?
C11 C12 1.360(8) . ?
C11 C16 1.397(8) . ?
C12 C13 1.393(9) . ?
C13 C14 1.389(9) . ?
C14 C15 1.377(9) . ?
C15 C16 1.401(9) . ?

loop_
_geom_torsion_atom_site_label_1
_geom_torsion_atom_site_label_2
_geom_torsion_atom_site_label_3
_geom_torsion_atom_site_label_4
_geom_torsion
_geom_torsion_site_symmetry_1
_geom_torsion_site_symmetry_2
_geom_torsion_site_symmetry_3
_geom_torsion_site_symmetry_4
_geom_torsion_publ_flag
C8 N1 C1 C2 179.8(7) . . . . ?
C17 N1 C1 C2 1.1(11) . . . . ?
C8 N1 C1 C6 1.3(7) . . . . ?
C17 N1 C1 C6 -177.4(6) . . . . ?
N1 C1 C2 C3 -178.7(6) . . . . ?
C6 C1 C2 C3 -0.4(10) . . . . ?
C1 C2 C3 C4 0.9(10) . . . . ?
C2 C3 C4 C5 -1.4(11) . . . . ?
C3 C4 C5 C6 1.3(10) . . . . ?
C4 C5 C6 C1 -0.7(10) . . . . ?
C4 C5 C6 C7 178.9(7) . . . . ?
N1 C1 C6 C5 178.9(6) . . . . ?
C2 C1 C6 C5 0.2(10) . . . . ?
N1 C1 C6 C7 -0.8(7) . . . . ?
C2 C1 C6 C7 -179.4(6) . . . . ?
C5 C6 C7 C8 -179.6(7) . . . . ?
C1 C6 C7 C8 0.0(7) . . . . ?
C5 C6 C7 C9 3.0(12) . . . . ?
C1 C6 C7 C9 -177.4(6) . . . . ?
C1 N1 C8 C7 -1.3(7) . . . . ?
C17 N1 C8 C7 177.3(6) . . . . ?
C6 C7 C8 N1 0.8(7) . . . . ?
C9 C7 C8 N1 178.3(6) . . . . ?
C8 C7 C9 C10 -42.9(10) . . . . ?
C6 C7 C9 C10 134.1(7) . . . . ?
C8 C7 C9 S1 140.1(6) . . . . ?
C6 C7 C9 S1 -43.0(9) . . . . ?
C20 S1 C9 C10 141.2(5) . . . . ?
C20 S1 C9 C7 -41.6(6) . . . . ?
C7 C9 C10 C19 170.7(6) . . . . ?
S1 C9 C10 C19 -12.1(8) . . . . ?
C7 C9 C10 C11 -11.2(10) . . . . ?
S1 C9 C10 C11 165.9(5) . . . . ?
C9 C10 C11 C12 -66.5(8) . . . . ?
C19 C10 C11 C12 111.6(7) . . . . ?
C9 C10 C11 C16 116.8(7) . . . . ?
C19 C10 C11 C16 -65.1(7) . . . . ?
C16 C11 C12 C13 -3.4(9) . . . . ?
C10 C11 C12 C13 179.9(5) . . . . ?
C16 C11 C12 Br1 174.5(4) . . . . ?
C10 C11 C12 Br1 -2.1(8) . . . . ?
C11 C12 C13 C14 2.5(9) . . . . ?
Br1 C12 C13 C14 -175.5(4) . . . . ?
C12 C13 C14 C15 0.1(9) . . . . ?
C13 C14 C15 O1 178.7(6) . . . . ?
C13 C14 C15 C16 -1.6(9) . . . . ?
C18 O1 C15 C14 3.2(9) . . . . ?
C18 O1 C15 C16 -176.5(5) . . . . ?
C12 C11 C16 C15 1.8(8) . . . . ?
C10 C11 C16 C15 178.5(5) . . . . ?
C14 C15 C16 C11 0.7(9) . . . . ?
O1 C15 C16 C11 -179.6(5) . . . . ?
C9 C10 C19 N2 175(13) . . . . ?
C11 C10 C19 N2 -3(13) . . . . ?

loop_
_cod_related_entry_id
_cod_related_entry_database
_cod_related_entry_code
1 ChemSpider 30658992
